data_7017292
loop_
_publ_author_name
'Jaro\'n, Tomasz'
'Grochala, Wojciech'

_publ_section_title
;
 Probing Lewis acidity of Y(BH(4))(3)via its reactions with MBH(4) (M =
 Li, Na, K, NMe(4)).
;
_journal_issue 48
_journal_name_full 'Dalton transactions (Cambridge, England : 2003)'
_journal_page_first 12808
_journal_page_last 12817
_journal_paper_doi 10.1039/c1dt10955c
_journal_volume 40
_journal_year 2011
_chemical_formula_moiety 'B4 H16 Y, C4 H12 N'
_chemical_formula_sum 'C4 H28 B4 N Y'
_chemical_formula_weight 222.42
_chemical_name_systematic ' ?'
_space_group_IT_number 62
_symmetry_cell_setting orthorhombic
_symmetry_Int_Tables_number 62
_symmetry_space_group_name_Hall '-P 2ac 2n'
_symmetry_space_group_name_H-M 'P n m a'
_cell_angle_alpha 90
_cell_angle_beta 90
_cell_angle_gamma 90
_cell_formula_units_Z 4
_cell_length_a 15.0290(10)
_cell_length_b 8.5164(6)
_cell_length_c 12.0811(7)
_cell_measurement_temperature 298
_cell_volume 1546.30(17)
_diffrn_ambient_temperature 298
_diffrn_detector one-dimensional
_diffrn_detector_type VANTEC
_diffrn_measurement_device_type 'Bruker D8 Discover'
_diffrn_radiation_monochromator none
_diffrn_radiation_type 'Cu K\a'
_diffrn_radiation_wavelength 1.5418
_exptl_absorpt_coefficient_mu 4.919
_exptl_crystal_density_diffrn 0.9551
_exptl_crystal_F_000 80
_pd_char_colour white
_pd_instr_location ' ?'
_pd_meas_2theta_range_inc 0.0183857
_pd_meas_2theta_range_max 105.000
_pd_meas_2theta_range_min 5.000
_pd_meas_number_of_points 5440
_pd_meas_scan_method cont
_pd_prep_temperature 298
_pd_proc_2theta_range_inc 0.0183857
_pd_proc_2theta_range_max 105
_pd_proc_2theta_range_min 6.011
_pd_proc_ls_background_function '20 Legendre polynoms'
_pd_proc_ls_pref_orient_corr none
_pd_proc_ls_profile_function Pseudo-Voigt
_pd_proc_ls_prof_R_factor 0.0104
_pd_proc_ls_prof_wR_expected 0.0073
_pd_proc_ls_prof_wR_factor 0.0144
_pd_spec_mounting 'quartz capillary'
_pd_spec_mount_mode transmission
_pd_spec_shape cylinder
_pd_spec_size_axial 18
_pd_spec_size_equat 0.5
_refine_ls_hydrogen_treatment refall
_refine_ls_number_constraints 0
_refine_ls_number_parameters 98
_refine_ls_number_restraints 79
_refine_ls_shift/su_max 0.0128
_refine_ls_shift/su_mean 0.0007
_refine_ls_weighting_scheme sigma
_cod_data_source_file c1dt10955c.txt
_cod_data_source_block I
_cod_original_cell_volume 1546.29(17)
_cod_original_sg_symbol_Hall '-P -2xabc;-2yb;-2zac'
_cod_original_formula_sum 'C4 H28 B4 N1 Y1'
_cod_database_code 7017292

loop_
_symmetry_equiv_pos_site_id
_symmetry_equiv_pos_as_xyz
1 x,y,z
2 -x+1/2,-y,z+1/2
3 -x,y+1/2,-z
4 x+1/2,-y+1/2,-z+1/2
5 -x,-y,-z
6 x+1/2,y,-z+1/2
7 x,-y+1/2,z
8 -x+1/2,y+1/2,z+1/2

loop_
_atom_site_label
_atom_site_type_symbol
_atom_site_fract_x
_atom_site_fract_y
_atom_site_fract_z
_atom_site_adp_type
_atom_site_U_iso_or_equiv
_atom_site_symmetry_multiplicity
_atom_site_occupancy
_atom_site_calc_flag
Y1 Y 0.5092(3) 0.25 -0.7768(2) Uiso 0.1057(18) 4 1 d
B1 B 0.5514(10) 0.4886(8) 0.3154(8) Uiso 0.1057(18) 8 1 d
Hb11 H 0.545(6) 0.389(3) 0.3793(12) Uiso 0.1057(18) 8 1 d
Hb12 H 0.484(3) 0.507(4) 0.272(7) Uiso 0.1057(18) 8 1 d
Hb13 H 0.605(3) 0.456(6) 0.251(5) Uiso 0.1057(18) 8 1 d
Hb14 H 0.5716(15) 0.6028(11) 0.3595(12) Uiso 0.1057(18) 8 1 d
B2 B 1.3486(5) 0.25 -0.8000(16) Uiso 0.1057(18) 4 1 d
Hb21 H 1.2726(6) 0.25 -0.811(2) Uiso 0.1057(18) 4 1 d
Hb22 H 0.3696(6) 0.36025(7) 0.2484(14) Uiso 0.1057(18) 8 1 d
Hb23 H 1.3824(10) 0.25 -0.8853(13) Uiso 0.1057(18) 4 1 d
B3 B 0.5743(11) 0.25 0.0423(8) Uiso 0.1057(18) 4 1 d
Hb31 H 0.6054(16) 0.25 -0.0447(11) Uiso 0.1057(18) 4 1 d
Hb32 H 0.6299(8) 0.25 0.1077(13) Uiso 0.1057(18) 4 1 d
Hb33 H 0.5310(10) 0.13975(7) 0.0530(7) Uiso 0.1057(18) 8 1 d
N1 N 1.2253(6) 0.25 -0.1303(4) Uiso 0.1057(18) 4 1 d
C1 C 1.2797(7) 0.3913(5) -0.1108(6) Uiso 0.1057(18) 8 1 d
Hc11 H 1.304(6) 0.389(7) -0.033(3) Uiso 0.1057(18) 8 1 d
Hc12 H 1.241(2) 0.4887(12) -0.121(10) Uiso 0.1057(18) 8 1 d
Hc13 H 1.331(5) 0.394(7) -0.165(7) Uiso 0.1057(18) 8 1 d
C2 C 1.1455(10) 0.25 -0.0511(10) Uiso 0.1057(18) 4 1 d
Hc21 H 1.1084(9) 0.1538(7) -0.0644(13) Uiso 0.1057(18) 8 1 d
Hc22 H 1.1675(13) 0.25 -0.9721(11) Uiso 0.1057(18) 4 1 d
C3 C 1.1923(9) 0.25 -0.2486(8) Uiso 0.1057(18) 4 1 d
Hc31 H 1.1552(10) 0.3463(7) -0.2619(10) Uiso 0.1057(18) 8 1 d
Hc32 H 1.2443(13) 0.25 -0.3002(10) Uiso 0.1057(18) 4 1 d

loop_
_atom_type_symbol
_atom_type_scat_dispersion_real
_atom_type_scat_dispersion_imag
_atom_type_scat_source
Y -0.267 2.024 'International Tables Vol C tables 4.2.6.8 and 6.1.1.1'
B 0.009 0.004 'International Tables Vol C tables 4.2.6.8 and 6.1.1.1'
H 0.000 0.000 'International Tables Vol C tables 4.2.6.8 and 6.1.1.1'
N 0.031 0.018 'International Tables Vol C tables 4.2.6.8 and 6.1.1.1'
C 0.018 0.009 'International Tables Vol C tables 4.2.6.8 and 6.1.1.1'

loop_
_geom_angle_atom_site_label_1
_geom_angle_atom_site_label_2
_geom_angle_atom_site_label_3
_geom_angle_site_symmetry_1
_geom_angle_site_symmetry_3
_geom_angle
B1 Y1 B1 1_554 7_554 115.4(4)
B1 Y1 Hb11 1_554 1_554 28.2(6)
B1 Y1 Hb11 1_554 7_554 89.3(8)
B1 Y1 Hb12 1_554 1_554 28.2(16)
B1 Y1 Hb12 1_554 7_554 136(2)
B1 Y1 Hb13 1_554 1_554 28.2(16)
B1 Y1 Hb13 1_554 7_554 114.8(16)
B1 Y1 B2 1_554 1_455 108.4(4)
B1 Y1 Hb22 1_554 1_554 80.5(4)
B1 Y1 Hb22 1_554 7_554 121.3(4)
B1 Y1 Hb23 1_554 1_455 118.7(3)
B1 Y1 B3 1_554 1_554 108.7(3)
B1 Y1 Hb32 1_554 1_554 94.5(4)
B1 Y1 Hb33 1_554 1_554 137.0(4)
B1 Y1 Hb33 1_554 7_554 92.1(3)
B1 Y1 Hb11 7_554 1_554 89.3(8)
B1 Y1 Hb11 7_554 7_554 28.2(6)
B1 Y1 Hb12 7_554 1_554 136(2)
B1 Y1 Hb12 7_554 7_554 28.2(16)
B1 Y1 Hb13 7_554 1_554 114.8(16)
B1 Y1 Hb13 7_554 7_554 28.2(16)
B1 Y1 B2 7_554 1_455 108.4(4)
B1 Y1 Hb22 7_554 1_554 121.3(4)
B1 Y1 Hb22 7_554 7_554 80.5(4)
B1 Y1 Hb23 7_554 1_455 118.7(3)
B1 Y1 B3 7_554 1_554 108.7(3)
B1 Y1 Hb32 7_554 1_554 94.5(4)
B1 Y1 Hb33 7_554 1_554 92.1(3)
B1 Y1 Hb33 7_554 7_554 137.0(4)
Hb11 Y1 Hb11 1_554 7_554 61.9(9)
Hb11 Y1 Hb12 1_554 1_554 48(2)
Hb11 Y1 Hb12 1_554 7_554 108(2)
Hb11 Y1 Hb13 1_554 1_554 48(2)
Hb11 Y1 Hb13 1_554 7_554 97(2)
Hb11 Y1 B2 1_554 1_455 110(2)
Hb11 Y1 Hb22 1_554 1_554 84(2)
Hb11 Y1 Hb22 1_554 7_554 109(2)
Hb11 Y1 Hb23 1_554 1_455 132(2)
Hb11 Y1 B3 1_554 1_554 131.0(18)
Hb11 Y1 Hb32 1_554 1_554 108(2)
Hb11 Y1 Hb33 1_554 1_554 157(2)
Hb11 Y1 Hb33 1_554 7_554 119.8(9)
Hb11 Y1 Hb12 7_554 1_554 108(2)
Hb11 Y1 Hb12 7_554 7_554 48(2)
Hb11 Y1 Hb13 7_554 1_554 97(2)
Hb11 Y1 Hb13 7_554 7_554 48(2)
Hb11 Y1 B2 7_554 1_455 110(2)
Hb11 Y1 Hb22 7_554 1_554 109(2)
Hb11 Y1 Hb22 7_554 7_554 84(2)
Hb11 Y1 Hb23 7_554 1_455 132(2)
Hb11 Y1 B3 7_554 1_554 131.0(18)
Hb11 Y1 Hb32 7_554 1_554 108(2)
Hb11 Y1 Hb33 7_554 1_554 119.8(9)
Hb11 Y1 Hb33 7_554 7_554 157(2)
Hb12 Y1 Hb12 1_554 7_554 144(3)
Hb12 Y1 Hb13 1_554 1_554 48.4(19)
Hb12 Y1 Hb13 1_554 7_554 143(2)
Hb12 Y1 B2 1_554 1_455 82.2(14)
Hb12 Y1 Hb22 1_554 1_554 55.2(13)
Hb12 Y1 Hb22 1_554 7_554 101.4(14)
Hb12 Y1 Hb23 1_554 1_455 90.6(16)
Hb12 Y1 B3 1_554 1_554 108.0(19)
Hb12 Y1 Hb32 1_554 1_554 107.1(16)
Hb12 Y1 Hb33 1_554 1_554 131(2)
Hb12 Y1 Hb33 1_554 7_554 83(2)
Hb12 Y1 Hb13 7_554 1_554 143(2)
Hb12 Y1 Hb13 7_554 7_554 48.4(19)
Hb12 Y1 B2 7_554 1_455 82.2(14)
Hb12 Y1 Hb22 7_554 1_554 101.4(14)
Hb12 Y1 Hb22 7_554 7_554 55.2(13)
Hb12 Y1 Hb23 7_554 1_455 90.6(16)
Hb12 Y1 B3 7_554 1_554 108.0(19)
Hb12 Y1 Hb32 7_554 1_554 107.1(16)
Hb12 Y1 Hb33 7_554 1_554 83(2)
Hb12 Y1 Hb33 7_554 7_554 131(2)
Hb13 Y1 Hb13 1_554 7_554 101(2)
Hb13 Y1 B2 1_554 1_455 129.4(14)
Hb13 Y1 Hb22 1_554 1_554 103.4(14)
Hb13 Y1 Hb22 1_554 7_554 148.9(15)
Hb13 Y1 Hb23 1_554 1_455 126.4(15)
Hb13 Y1 B3 1_554 1_554 83.2(17)
Hb13 Y1 Hb32 1_554 1_554 66.3(16)
Hb13 Y1 Hb33 1_554 1_554 111.1(17)
Hb13 Y1 Hb33 1_554 7_554 74.2(17)
Hb13 Y1 B2 7_554 1_455 129.4(14)
Hb13 Y1 Hb22 7_554 1_554 148.9(15)
Hb13 Y1 Hb22 7_554 7_554 103.4(14)
Hb13 Y1 Hb23 7_554 1_455 126.4(15)
Hb13 Y1 B3 7_554 1_554 83.2(17)
Hb13 Y1 Hb32 7_554 1_554 66.3(16)
Hb13 Y1 Hb33 7_554 1_554 74.2(17)
Hb13 Y1 Hb33 7_554 7_554 111.1(17)
B2 Y1 Hb22 1_455 1_554 27.9(3)
B2 Y1 Hb22 1_455 7_554 27.9(3)
B2 Y1 Hb23 1_455 1_455 27.9(6)
B2 Y1 B3 1_455 1_554 107.0(6)
B2 Y1 Hb32 1_455 1_554 135.4(6)
B2 Y1 Hb33 1_455 1_554 91.8(6)
B2 Y1 Hb33 1_455 7_554 91.8(6)
Hb22 Y1 Hb22 1_554 7_554 47.78(15)
Hb22 Y1 Hb23 1_554 1_455 47.8(5)
Hb22 Y1 B3 1_554 1_554 118.9(5)
Hb22 Y1 Hb32 1_554 1_554 142.5(5)
Hb22 Y1 Hb33 1_554 1_554 114.1(6)
Hb22 Y1 Hb33 1_554 7_554 94.3(5)
Hb22 Y1 Hb23 7_554 1_455 47.8(5)
Hb22 Y1 B3 7_554 1_554 118.9(5)
Hb22 Y1 Hb32 7_554 1_554 142.5(5)
Hb22 Y1 Hb33 7_554 1_554 94.3(5)
Hb22 Y1 Hb33 7_554 7_554 114.1(6)
Hb23 Y1 B3 1_455 1_554 79.1(5)
Hb23 Y1 Hb32 1_455 1_554 107.4(5)
Hb23 Y1 Hb33 1_455 1_554 66.5(5)
Hb23 Y1 Hb33 1_455 7_554 66.5(5)
B3 Y1 Hb32 1_554 1_554 28.3(5)
B3 Y1 Hb33 1_554 1_554 28.3(3)
B3 Y1 Hb33 1_554 7_554 28.3(3)
Hb32 Y1 Hb33 1_554 1_554 48.5(5)
Hb32 Y1 Hb33 1_554 7_554 48.5(5)
Hb33 Y1 Hb33 1_554 7_554 48.56(14)
Y1 B1 Hb11 1_556 . 70.5(16)
Y1 B1 Hb12 1_556 . 71(2)
Y1 B1 Hb13 1_556 . 70(3)
Y1 B1 Hb14 1_556 . 180.0(5)
Hb11 B1 Hb12 . . 109(5)
Hb11 B1 Hb13 . . 109(5)
Hb11 B1 Hb14 . . 109.5(18)
Hb12 B1 Hb13 . . 109(5)
Hb12 B1 Hb14 . . 109(2)
Hb13 B1 Hb14 . . 109(3)
Y1 Hb11 B1 1_556 . 81.2(13)
Y1 Hb12 B1 1_556 . 81(2)
Y1 Hb13 B1 1_556 . 81(3)
Y1 B2 Hb21 1_655 . 180(2)
Y1 B2 Hb22 1_655 1_654 70.6(6)
Y1 B2 Hb22 1_655 7_654 70.6(6)
Y1 B2 Hb23 1_655 . 70.3(9)
Hb21 B2 Hb22 . 1_654 109.5(11)
Hb21 B2 Hb22 . 7_654 109.5(11)
Hb21 B2 Hb23 . . 109(2)
Hb22 B2 Hb22 1_654 7_654 109.5(17)
Hb22 B2 Hb23 1_654 . 109.5(10)
Hb22 B2 Hb23 7_654 . 109.5(10)
Y1 Hb22 B2 1_556 1_456 81.5(6)
Y1 Hb23 B2 1_655 . 81.7(10)
Y1 B3 Hb31 1_556 . 179.9(16)
Y1 B3 Hb32 1_556 . 70.7(9)
Y1 B3 Hb33 1_556 . 70.5(7)
Y1 B3 Hb33 1_556 7_555 70.5(7)
Hb31 B3 Hb32 . . 109.5(19)
Hb31 B3 Hb33 . . 109.5(9)
Hb31 B3 Hb33 . 7_555 109.5(9)
Hb32 B3 Hb33 . . 109.5(9)
Hb32 B3 Hb33 . 7_555 109.5(9)
Hb33 B3 Hb33 . 7_555 109.5(16)
Y1 Hb32 B3 1_556 . 81.0(9)
Y1 Hb33 B3 1_556 . 81.2(6)
C1 N1 C1 . 7_555 109.5(7)
C1 N1 C2 . . 109.5(5)
C1 N1 C3 . . 109.5(4)
C1 N1 C2 7_555 . 109.5(5)
C1 N1 C3 7_555 . 109.5(4)
C2 N1 C3 . . 109.5(9)
N1 C1 Hc11 . . 109(4)
N1 C1 Hc12 . . 109(2)
N1 C1 Hc13 . . 109(4)
Hc11 C1 Hc12 . . 109(8)
Hc11 C1 Hc13 . . 109(7)
Hc12 C1 Hc13 . . 109(6)
N1 C2 Hc21 . . 109.5(11)
N1 C2 Hc21 . 7_555 109.5(11)
N1 C2 Hc22 . 1_556 109.5(15)
Hc21 C2 Hc21 . 7_555 109.5(15)
Hc21 C2 Hc22 . 1_556 109.5(12)
Hc21 C2 Hc22 7_555 1_556 109.5(12)
N1 C3 Hc31 . . 109.5(8)
N1 C3 Hc31 . 7_555 109.5(8)
N1 C3 Hc32 . . 109.5(13)
Hc31 C3 Hc31 . 7_555 109.5(16)
Hc31 C3 Hc32 . . 109.5(10)
Hc31 C3 Hc32 7_555 . 109.5(10)

loop_
_geom_bond_atom_site_label_1
_geom_bond_atom_site_label_2
_geom_bond_site_symmetry_2
_geom_bond_distance
_geom_bond_publ_flag
Y1 B1 1_554 2.3612(15) yes
Y1 B1 7_554 2.3612(15) yes
Y1 Hb11 1_554 2.275(2) yes
Y1 Hb11 7_554 2.275(2) yes
Y1 Hb12 1_554 2.2891(2) yes
Y1 Hb12 7_554 2.2891(2) yes
Y1 Hb13 1_554 2.083(3) yes
Y1 Hb13 7_554 2.083(3) yes
Y1 B2 1_455 2.723(4) yes
Y1 Hb22 1_554 2.530(4) yes
Y1 Hb22 7_554 2.530(4) yes
Y1 Hb23 1_455 2.539(3) yes
Y1 B3 1_554 2.390(3) yes
Y1 Hb32 1_554 2.115(3) yes
Y1 Hb33 1_554 2.310(2) yes
Y1 Hb33 7_554 2.310(2) yes
B1 Hb11 . 1.2515 yes
B1 Hb12 . 1.2466 yes
B1 Hb13 . 1.2427 yes
B1 Hb14 . 1.2067 yes
B2 Hb21 . 1.2097 yes
B2 Hb22 1_654 1.2434 yes
B2 Hb22 7_654 1.2434 yes
B2 Hb23 . 1.241 yes
B3 Hb31 . 1.2067 yes
B3 Hb32 . 1.2425 yes
B3 Hb33 . 1.2507 yes
B3 Hb33 7_555 1.2507 yes
N1 C1 . 1.464(8) yes
N1 C1 7_555 1.464(8) yes
N1 C2 . 1.502(15) yes
N1 C3 . 1.520(12) yes
C1 Hc11 . 1.00(7) yes
C1 Hc12 . 1.002(18) yes
C1 Hc13 . 1.01(7) yes
C2 Hc21 . 1.001(12) yes
C2 Hc21 7_555 1.001(12) yes
C2 Hc22 1_556 1.00(2) yes
C3 Hc31 . 0.997(14) yes
C3 Hc31 7_555 0.997(14) yes
C3 Hc32 . 1.00(2) yes
